data_7714861
loop_
_publ_author_name
'Major, Christopher J.'
'Chen, Shi-Ming'
'Stephan, Douglas W.'

_publ_section_title
;
 Boron diamide derivatives containing N-N and N-P molecular fragments.
;
_journal_issue 5
_journal_name_full 'Dalton transactions (Cambridge, England : 2003)'
_journal_page_first 2159
_journal_page_last 2166
_journal_paper_doi 10.1039/d3dt03665k
_journal_volume 53
_journal_year 2024
_chemical_formula_moiety 'C29 H45 B Cl2 N3 P Si'
_chemical_formula_sum 'C29 H45 B Cl2 N3 P Si'
_chemical_formula_weight 576.45
_space_group_crystal_system orthorhombic
_space_group_IT_number 19
_space_group_name_Hall 'P 2ac 2ab'
_space_group_name_H-M_alt 'P 21 21 21'
_atom_sites_solution_hydrogens geom
_audit_creation_date 2023-09-28
_audit_creation_method
;
Olex2 1.5
(compiled 2023.08.24 svn.re1ec1418 for OlexSys, GUI svn.r6817)
;
_audit_update_record
;
2023-10-26 deposited with the CCDC.	2023-12-29 downloaded from the CCDC.
;
_cell_angle_alpha 90
_cell_angle_beta 90
_cell_angle_gamma 90
_cell_formula_units_Z 4
_cell_length_a 10.0999(6)
_cell_length_b 16.8384(11)
_cell_length_c 19.3420(10)
_cell_measurement_reflns_used 9982
_cell_measurement_temperature 149.99
_cell_measurement_theta_max 23.12
_cell_measurement_theta_min 3.21
_cell_volume 3289.4(3)
_computing_molecular_graphics 'Olex2 1.5 (Dolomanov et al., 2009)'
_computing_publication_material 'Olex2 1.5 (Dolomanov et al., 2009)'
_computing_structure_refinement 'XL  (Sheldrick, 2008)'
_diffrn_ambient_temperature 149.99
_diffrn_measured_fraction_theta_full 0.994
_diffrn_measured_fraction_theta_max 0.994
_diffrn_measurement_device_type 'Bruker APEX-II CCD'
_diffrn_measurement_method '\f and \w scans'
_diffrn_radiation_monochromator graphite
_diffrn_radiation_type MoK\a
_diffrn_radiation_wavelength 0.71073
_diffrn_reflns_av_R_equivalents 0.1160
_diffrn_reflns_av_unetI/netI 0.0483
_diffrn_reflns_Laue_measured_fraction_full 0.994
_diffrn_reflns_Laue_measured_fraction_max 0.994
_diffrn_reflns_limit_h_max 12
_diffrn_reflns_limit_h_min -12
_diffrn_reflns_limit_k_max 20
_diffrn_reflns_limit_k_min -20
_diffrn_reflns_limit_l_max 23
_diffrn_reflns_limit_l_min -23
_diffrn_reflns_number 88259
_diffrn_reflns_point_group_measured_fraction_full 0.996
_diffrn_reflns_point_group_measured_fraction_max 0.996
_diffrn_reflns_theta_full 25.000
_diffrn_reflns_theta_max 25.000
_diffrn_reflns_theta_min 3.940
_diffrn_source_current 30.0
_diffrn_source_power 1.5
_diffrn_source_voltage 50.0
_diffrn_standards_number 0
_exptl_absorpt_coefficient_mu 0.304
_exptl_absorpt_correction_type none
_exptl_crystal_density_diffrn 1.164
_exptl_crystal_description block
_exptl_crystal_F_000 1232
_refine_diff_density_max 0.188
_refine_diff_density_min -0.197
_refine_diff_density_rms 0.044
_refine_ls_abs_structure_details
;
 Flack x determined using 1994 quotients [(I+)-(I-)]/[(I+)+(I-)]
 (Parsons, Flack and Wagner, Acta Cryst. B69 (2013) 249-259).
;
_refine_ls_abs_structure_Flack 0.01(3)
_refine_ls_extinction_method none
_refine_ls_goodness_of_fit_ref 1.069
_refine_ls_hydrogen_treatment constr
_refine_ls_matrix_type full
_refine_ls_number_parameters 345
_refine_ls_number_reflns 5762
_refine_ls_number_restraints 0
_refine_ls_restrained_S_all 1.069
_refine_ls_R_factor_all 0.0473
_refine_ls_R_factor_gt 0.0341
_refine_ls_shift/su_max 0.001
_refine_ls_shift/su_mean 0.000
_refine_ls_structure_factor_coef Fsqd
_refine_ls_weighting_details 'w=1/[\s^2^(Fo^2^)+(0.0213P)^2^+0.9327P] where P=(Fo^2^+2Fc^2^)/3'
_refine_ls_weighting_scheme calc
_refine_ls_wR_factor_gt 0.0689
_refine_ls_wR_factor_ref 0.0749
_reflns_Friedel_coverage 0.777
_reflns_Friedel_fraction_full 0.998
_reflns_Friedel_fraction_max 0.998
_reflns_number_gt 4983
_reflns_number_total 5762
_reflns_threshold_expression 'I > 2\s(I)'
_cod_data_source_file d3dt03665k2.cif
_cod_data_source_block 1_CCDC1
_cod_depositor_comments 'Adding full bibliography for 7714859--7714862.cif.'
_cod_database_code 7714861
_shelx_shelxl_version_number 2018/3
_shelx_space_group_comment
;
The symmetry employed for this shelxl refinement is uniquely defined
by the following loop, which should always be used as a source of
symmetry information in preference to the above space-group names.
They are only intended as comments.
;
_olex2_refinement_description
;
1. Fixed Uiso
 At 1.2 times of:
  All C(H) groups
 At 1.5 times of:
  All C(H,H,H) groups
2.a Ternary CH refined with riding coordinates:
 C10(H10), C15(H15), C16(H16), C20(H20)
2.b Aromatic/amide H refined with riding coordinates:
 C5(H5), C9(H9), C12(H12), C17(H17), C19(H19), C23(H23), C27(H27), C29(H29)
2.c Idealised Me refined as rotating group:
 C21(H21A,H21B,H21C), C22(H22A,H22B,H22C), C24(H24A,H24B,H24C), C25(H25A,H25B,
 H25C), C26(H26A,H26B,H26C), C28(H28A,H28B,H28C), C30(H30A,H30B,H30C), C31(H31A,
 H31B,H31C), C32(H32A,H32B,H32C), C33(H33A,H33B,H33C), C1(H1A,H1B,H1C)
;
_olex2_submission_special_instructions 'No special instructions were received'

loop_
_space_group_symop_operation_xyz
'x, y, z'
'-x+1/2, -y, z+1/2'
'-x, y+1/2, -z+1/2'
'x+1/2, -y+1/2, -z'

loop_
_atom_site_label
_atom_site_type_symbol
_atom_site_fract_x
_atom_site_fract_y
_atom_site_fract_z
_atom_site_U_iso_or_equiv
_atom_site_adp_type
_atom_site_occupancy
_atom_site_site_symmetry_order
_atom_site_calc_flag
_atom_site_refinement_flags_posn
_atom_site_refinement_flags_adp
_atom_site_refinement_flags_occupancy
_atom_site_disorder_assembly
_atom_site_disorder_group
P1 P -0.46483(9) -0.92608(5) -0.22374(4) 0.0258(2) Uani 1 1 d . . . . .
Si2 Si -0.61802(9) -1.08571(5) -0.20970(4) 0.0254(2) Uani 1 1 d . . . . .
Cl3 Cl -0.65659(9) -0.88590(5) -0.24390(5) 0.0378(2) Uani 1 1 d . . . . .
Cl4 Cl -0.41211(9) -0.94675(6) -0.32724(4) 0.0396(2) Uani 1 1 d . . . . .
N1 N -0.4156(2) -1.04754(15) -0.06070(12) 0.0188(6) Uani 1 1 d . . . . .
C2 C -0.1138(3) -0.92211(19) -0.19416(16) 0.0245(7) Uani 1 1 d . . . . .
N3 N -0.2522(3) -1.02294(15) -0.13879(13) 0.0184(6) Uani 1 1 d . . . . .
N4 N -0.4910(3) -1.01509(15) -0.18843(13) 0.0197(6) Uani 1 1 d . . . . .
C5 C -0.2914(3) -1.05216(19) -0.02811(16) 0.0214(7) Uani 1 1 d . . . . .
H5 H -0.277707 -1.063859 0.019404 0.026 Uiso 1 1 calc R U . . .
C6 C -0.5744(3) -1.1253(2) 0.00736(15) 0.0228(7) Uani 1 1 d . . . . .
C8 C -0.5363(3) -1.05209(19) -0.02147(14) 0.0199(7) Uani 1 1 d . . . . .
C9 C -0.0280(3) -0.9018(2) -0.24793(19) 0.0360(9) Uani 1 1 d . . . . .
H9 H 0.013097 -0.851006 -0.247767 0.043 Uiso 1 1 calc R U . . .
C10 C -0.5598(3) -0.9020(2) -0.03659(17) 0.0285(8) Uani 1 1 d . . . . .
H10 H -0.512990 -0.911223 -0.081412 0.034 Uiso 1 1 calc R U . . .
C11 C -0.1701(3) -0.99839(18) -0.19595(16) 0.0200(7) Uani 1 1 d . . . . .
C12 C -0.1954(3) -1.03765(18) -0.07396(15) 0.0211(7) Uani 1 1 d . . . . .
H12 H -0.103280 -1.037363 -0.064143 0.025 Uiso 1 1 calc R U . . .
C13 C -0.6108(3) -0.9824(2) -0.01178(16) 0.0246(8) Uani 1 1 d . . . . .
C14 C -0.1476(3) -1.05118(19) -0.25057(15) 0.0224(7) Uani 1 1 d . . . . .
C15 C -0.4883(3) -1.1991(2) 0.00499(16) 0.0257(8) Uani 1 1 d . . . . .
H15 H -0.418251 -1.190549 -0.030796 0.031 Uiso 1 1 calc R U . . .
C16 C -0.2143(3) -1.13201(19) -0.25140(17) 0.0269(8) Uani 1 1 d . . . . .
H16 H -0.304966 -1.124954 -0.231495 0.032 Uiso 1 1 calc R U . . .
C17 C -0.7710(3) -1.0607(2) 0.05079(17) 0.0348(9) Uani 1 1 d . . . . .
H17 H -0.853152 -1.063916 0.074552 0.042 Uiso 1 1 calc R U . . .
B18 B -0.3934(4) -1.0286(2) -0.13226(18) 0.0182(8) Uani 1 1 d . . . . .
C19 C -0.6947(3) -1.1276(2) 0.04292(17) 0.0309(9) Uani 1 1 d . . . . .
H19 H -0.724288 -1.176418 0.062042 0.037 Uiso 1 1 calc R U . . .
C20 C -0.1426(4) -0.86391(19) -0.13621(18) 0.0313(8) Uani 1 1 d . . . . .
H20 H -0.215888 -0.886509 -0.107555 0.038 Uiso 1 1 calc R U . . .
C21 C -0.5650(4) -1.2751(2) -0.0143(2) 0.0394(10) Uani 1 1 d . . . . .
H21A H -0.608246 -1.267680 -0.059239 0.059 Uiso 1 1 calc R U . . .
H21B H -0.632122 -1.285957 0.020992 0.059 Uiso 1 1 calc R U . . .
H21C H -0.503380 -1.319953 -0.017092 0.059 Uiso 1 1 calc R U . . .
C22 C -0.4188(4) -1.2119(2) 0.07513(18) 0.0386(9) Uani 1 1 d . . . . .
H22A H -0.485547 -1.219338 0.111331 0.058 Uiso 1 1 calc R U . . .
H22B H -0.364428 -1.165366 0.086071 0.058 Uiso 1 1 calc R U . . .
H22C H -0.362282 -1.259122 0.072559 0.058 Uiso 1 1 calc R U . . .
C23 C -0.7291(4) -0.9888(2) 0.02442(18) 0.0336(9) Uani 1 1 d . . . . .
H23 H -0.782229 -0.942913 0.031129 0.040 Uiso 1 1 calc R U . . .
C24 C -0.5515(4) -1.1858(2) -0.18816(19) 0.0359(9) Uani 1 1 d . . . . .
H24A H -0.505742 -1.183572 -0.143507 0.054 Uiso 1 1 calc R U . . .
H24B H -0.489044 -1.202479 -0.224122 0.054 Uiso 1 1 calc R U . . .
H24C H -0.624530 -1.223936 -0.185501 0.054 Uiso 1 1 calc R U . . .
C25 C -0.1403(4) -1.1899(2) -0.20455(19) 0.0386(9) Uani 1 1 d . . . . .
H25A H -0.136729 -1.168425 -0.157501 0.058 Uiso 1 1 calc R U . . .
H25B H -0.050048 -1.197397 -0.222006 0.058 Uiso 1 1 calc R U . . .
H25C H -0.186526 -1.241072 -0.204082 0.058 Uiso 1 1 calc R U . . .
C26 C -0.7718(3) -1.0658(2) -0.15951(18) 0.0375(9) Uani 1 1 d . . . . .
H26A H -0.798064 -1.010228 -0.165820 0.056 Uiso 1 1 calc R U . . .
H26B H -0.755353 -1.075948 -0.110368 0.056 Uiso 1 1 calc R U . . .
H26C H -0.842768 -1.100664 -0.175936 0.056 Uiso 1 1 calc R U . . .
C27 C -0.0016(4) -0.9536(2) -0.30107(19) 0.0376(9) Uani 1 1 d . . . . .
H27 H 0.058110 -0.938764 -0.336734 0.045 Uiso 1 1 calc R U . . .
C28 C -0.1887(4) -0.7827(2) -0.1637(2) 0.0393(10) Uani 1 1 d . . . . .
H28A H -0.264250 -0.790167 -0.194786 0.059 Uiso 1 1 calc R U . . .
H28B H -0.116019 -0.757272 -0.188915 0.059 Uiso 1 1 calc R U . . .
H28C H -0.215175 -0.748916 -0.124791 0.059 Uiso 1 1 calc R U . . .
C29 C -0.0618(3) -1.0273(2) -0.30274(18) 0.0333(9) Uani 1 1 d . . . . .
H29 H -0.044169 -1.062217 -0.340201 0.040 Uiso 1 1 calc R U . . .
C30 C -0.4579(4) -0.8684(2) 0.01397(19) 0.0402(10) Uani 1 1 d . . . . .
H30A H -0.390414 -0.908779 0.023546 0.060 Uiso 1 1 calc R U . . .
H30B H -0.502085 -0.853511 0.057169 0.060 Uiso 1 1 calc R U . . .
H30C H -0.415788 -0.821487 -0.006375 0.060 Uiso 1 1 calc R U . . .
C31 C -0.0220(4) -0.8530(2) -0.0892(2) 0.0494(11) Uani 1 1 d . . . . .
H31A H 0.051565 -0.830938 -0.116059 0.074 Uiso 1 1 calc R U . . .
H31B H 0.004071 -0.904501 -0.069914 0.074 Uiso 1 1 calc R U . . .
H31C H -0.044471 -0.816551 -0.051452 0.074 Uiso 1 1 calc R U . . .
C32 C -0.6675(4) -0.8408(2) -0.0502(2) 0.0493(11) Uani 1 1 d . . . . .
H32A H -0.709574 -0.825889 -0.006445 0.074 Uiso 1 1 calc R U . . .
H32B H -0.734097 -0.863465 -0.081356 0.074 Uiso 1 1 calc R U . . .
H32C H -0.628293 -0.793598 -0.071668 0.074 Uiso 1 1 calc R U . . .
C33 C -0.2312(4) -1.1674(2) -0.32321(19) 0.0440(10) Uani 1 1 d . . . . .
H33A H -0.143949 -1.178828 -0.343035 0.066 Uiso 1 1 calc R U . . .
H33B H -0.278132 -1.129560 -0.352869 0.066 Uiso 1 1 calc R U . . .
H33C H -0.282386 -1.216742 -0.320000 0.066 Uiso 1 1 calc R U . . .
C1 C -0.6556(4) -1.0836(2) -0.30370(17) 0.0379(9) Uani 1 1 d . . . . .
H1A H -0.575581 -1.096821 -0.329912 0.057 Uiso 1 1 calc R U . . .
H1B H -0.685990 -1.030357 -0.316723 0.057 Uiso 1 1 calc R U . . .
H1C H -0.725128 -1.122401 -0.314043 0.057 Uiso 1 1 calc R U . . .

loop_
_atom_site_aniso_label
_atom_site_aniso_U_11
_atom_site_aniso_U_22
_atom_site_aniso_U_33
_atom_site_aniso_U_23
_atom_site_aniso_U_13
_atom_site_aniso_U_12
P1 0.0283(5) 0.0220(5) 0.0271(4) 0.0061(4) -0.0073(4) -0.0030(4)
Si2 0.0282(5) 0.0238(5) 0.0242(5) 0.0016(4) -0.0060(4) -0.0069(4)
Cl3 0.0355(5) 0.0310(5) 0.0468(5) 0.0071(4) -0.0087(4) 0.0093(4)
Cl4 0.0385(5) 0.0534(6) 0.0267(4) 0.0147(4) -0.0012(4) -0.0007(5)
N1 0.0173(13) 0.0195(14) 0.0198(13) 0.0013(11) -0.0012(11) 0.0001(12)
C2 0.0200(17) 0.0210(17) 0.0324(17) 0.0080(14) -0.0021(14) -0.0001(14)
N3 0.0204(14) 0.0146(14) 0.0203(14) 0.0017(11) 0.0016(11) -0.0015(11)
N4 0.0217(14) 0.0188(14) 0.0185(14) 0.0026(11) -0.0016(11) -0.0009(11)
C5 0.0241(18) 0.0192(18) 0.0209(17) 0.0019(14) -0.0045(14) -0.0008(14)
C6 0.0222(17) 0.0277(19) 0.0185(16) -0.0018(14) 0.0007(13) -0.0034(15)
C8 0.0189(16) 0.0263(19) 0.0145(15) -0.0025(14) -0.0007(13) -0.0014(15)
C9 0.0283(19) 0.027(2) 0.053(2) 0.0137(18) 0.0047(18) -0.0058(16)
C10 0.039(2) 0.024(2) 0.0221(17) -0.0029(15) -0.0019(15) 0.0058(15)
C11 0.0184(17) 0.0190(17) 0.0226(17) 0.0062(14) -0.0005(14) 0.0017(13)
C12 0.0201(17) 0.0205(18) 0.0228(17) 0.0024(14) -0.0066(14) 0.0014(14)
C13 0.0283(19) 0.0275(19) 0.0181(17) -0.0050(13) -0.0022(15) 0.0019(16)
C14 0.0240(17) 0.0222(17) 0.0211(16) 0.0047(14) 0.0009(14) 0.0046(14)
C15 0.0318(19) 0.0200(18) 0.0252(17) 0.0043(14) 0.0065(15) -0.0043(15)
C16 0.0303(18) 0.0243(19) 0.0261(17) -0.0024(15) 0.0060(15) 0.0016(15)
C17 0.0247(19) 0.051(3) 0.0286(19) -0.0098(19) 0.0088(15) -0.0042(18)
B18 0.023(2) 0.0119(18) 0.0195(18) -0.0011(14) 0.0011(16) 0.0005(15)
C19 0.030(2) 0.039(2) 0.0242(18) -0.0014(16) 0.0057(15) -0.0099(17)
C20 0.032(2) 0.0199(19) 0.041(2) 0.0011(15) -0.0050(16) -0.0048(16)
C21 0.045(2) 0.024(2) 0.049(2) 0.0012(17) 0.0088(19) -0.0075(17)
C22 0.040(2) 0.039(2) 0.036(2) 0.0143(18) 0.0046(18) -0.0019(19)
C23 0.030(2) 0.041(2) 0.030(2) -0.0116(17) 0.0017(16) 0.0072(17)
C24 0.047(2) 0.022(2) 0.039(2) 0.0013(16) -0.0091(18) -0.0094(17)
C25 0.053(3) 0.0217(19) 0.041(2) -0.0003(16) -0.002(2) 0.0004(18)
C26 0.0279(19) 0.044(2) 0.040(2) 0.0017(19) -0.0053(16) -0.0113(18)
C27 0.034(2) 0.041(2) 0.038(2) 0.0141(19) 0.0148(17) 0.0019(18)
C28 0.042(2) 0.020(2) 0.056(3) -0.0014(18) -0.004(2) 0.0000(17)
C29 0.034(2) 0.036(2) 0.030(2) 0.0045(16) 0.0096(16) 0.0056(17)
C30 0.053(3) 0.025(2) 0.043(2) -0.0001(17) -0.0122(19) -0.0005(18)
C31 0.053(3) 0.028(2) 0.067(3) -0.002(2) -0.025(2) -0.004(2)
C32 0.055(3) 0.037(2) 0.056(3) 0.002(2) -0.010(2) 0.014(2)
C33 0.061(3) 0.038(2) 0.032(2) -0.0058(19) 0.003(2) -0.006(2)
C1 0.050(2) 0.034(2) 0.0304(18) 0.0002(16) -0.0137(17) -0.0136(19)

loop_
_atom_type_symbol
_atom_type_description
_atom_type_scat_dispersion_real
_atom_type_scat_dispersion_imag
_atom_type_scat_source
C C 0.0033 0.0016 'International Tables Vol C Tables 4.2.6.8 and 6.1.1.4'
H H 0.0000 0.0000 'International Tables Vol C Tables 4.2.6.8 and 6.1.1.4'
B B 0.0013 0.0007 'International Tables Vol C Tables 4.2.6.8 and 6.1.1.4'
Cl Cl 0.1484 0.1585 'International Tables Vol C Tables 4.2.6.8 and 6.1.1.4'
N N 0.0061 0.0033 'International Tables Vol C Tables 4.2.6.8 and 6.1.1.4'
P P 0.1023 0.0942 'International Tables Vol C Tables 4.2.6.8 and 6.1.1.4'
Si Si 0.0817 0.0704 'International Tables Vol C Tables 4.2.6.8 and 6.1.1.4'

loop_
_geom_angle_atom_site_label_1
_geom_angle_atom_site_label_2
_geom_angle_atom_site_label_3
_geom_angle
_geom_angle_site_symmetry_1
_geom_angle_site_symmetry_3
_geom_angle_publ_flag
Cl3 P1 Cl4 96.36(5) . . ?
N4 P1 Cl3 102.76(10) . . ?
N4 P1 Cl4 106.35(10) . . ?
N4 Si2 C24 106.84(15) . . ?
N4 Si2 C26 110.91(15) . . ?
N4 Si2 C1 110.93(14) . . ?
C24 Si2 C26 110.35(18) . . ?
C1 Si2 C24 108.09(17) . . ?
C1 Si2 C26 109.65(18) . . ?
C5 N1 C8 121.1(2) . . ?
C5 N1 B18 107.7(3) . . ?
B18 N1 C8 130.7(3) . . ?
C9 C2 C11 117.2(3) . . ?
C9 C2 C20 120.7(3) . . ?
C11 C2 C20 122.1(3) . . ?
C12 N3 C11 120.1(3) . . ?
C12 N3 B18 108.4(3) . . ?
B18 N3 C11 131.1(3) . . ?
P1 N4 Si2 127.86(15) . . ?
B18 N4 P1 109.4(2) . . ?
B18 N4 Si2 122.7(2) . . ?
N1 C5 H5 125.1 . . ?
C12 C5 N1 109.8(3) . . ?
C12 C5 H5 125.1 . . ?
C8 C6 C15 123.3(3) . . ?
C19 C6 C8 117.2(3) . . ?
C19 C6 C15 119.4(3) . . ?
C6 C8 N1 119.2(3) . . ?
C6 C8 C13 122.1(3) . . ?
C13 C8 N1 118.6(3) . . ?
C2 C9 H9 119.3 . . ?
C27 C9 C2 121.4(3) . . ?
C27 C9 H9 119.3 . . ?
C13 C10 H10 107.1 . . ?
C13 C10 C30 110.7(3) . . ?
C30 C10 H10 107.1 . . ?
C32 C10 H10 107.1 . . ?
C32 C10 C13 114.5(3) . . ?
C32 C10 C30 110.0(3) . . ?
C2 C11 N3 118.4(3) . . ?
C14 C11 C2 122.3(3) . . ?
C14 C11 N3 119.3(3) . . ?
N3 C12 H12 125.4 . . ?
C5 C12 N3 109.3(3) . . ?
C5 C12 H12 125.4 . . ?
C8 C13 C10 121.2(3) . . ?
C23 C13 C8 117.5(3) . . ?
C23 C13 C10 121.2(3) . . ?
C11 C14 C16 120.3(3) . . ?
C29 C14 C11 117.8(3) . . ?
C29 C14 C16 121.9(3) . . ?
C6 C15 H15 107.9 . . ?
C6 C15 C21 113.5(3) . . ?
C6 C15 C22 110.4(3) . . ?
C21 C15 H15 107.9 . . ?
C21 C15 C22 109.1(3) . . ?
C22 C15 H15 107.9 . . ?
C14 C16 H16 107.2 . . ?
C14 C16 C25 110.4(3) . . ?
C14 C16 C33 114.3(3) . . ?
C25 C16 H16 107.2 . . ?
C33 C16 H16 107.2 . . ?
C33 C16 C25 110.3(3) . . ?
C19 C17 H17 119.8 . . ?
C19 C17 C23 120.4(3) . . ?
C23 C17 H17 119.8 . . ?
N1 B18 N4 129.4(3) . . ?
N3 B18 N1 104.7(3) . . ?
N3 B18 N4 125.8(3) . . ?
C6 C19 H19 119.3 . . ?
C17 C19 C6 121.3(3) . . ?
C17 C19 H19 119.3 . . ?
C2 C20 H20 107.8 . . ?
C2 C20 C28 112.1(3) . . ?
C2 C20 C31 111.4(3) . . ?
C28 C20 H20 107.8 . . ?
C31 C20 H20 107.8 . . ?
C31 C20 C28 109.8(3) . . ?
C15 C21 H21A 109.5 . . ?
C15 C21 H21B 109.5 . . ?
C15 C21 H21C 109.5 . . ?
H21A C21 H21B 109.5 . . ?
H21A C21 H21C 109.5 . . ?
H21B C21 H21C 109.5 . . ?
C15 C22 H22A 109.5 . . ?
C15 C22 H22B 109.5 . . ?
C15 C22 H22C 109.5 . . ?
H22A C22 H22B 109.5 . . ?
H22A C22 H22C 109.5 . . ?
H22B C22 H22C 109.5 . . ?
C13 C23 H23 119.4 . . ?
C17 C23 C13 121.3(3) . . ?
C17 C23 H23 119.4 . . ?
Si2 C24 H24A 109.5 . . ?
Si2 C24 H24B 109.5 . . ?
Si2 C24 H24C 109.5 . . ?
H24A C24 H24B 109.5 . . ?
H24A C24 H24C 109.5 . . ?
H24B C24 H24C 109.5 . . ?
C16 C25 H25A 109.5 . . ?
C16 C25 H25B 109.5 . . ?
C16 C25 H25C 109.5 . . ?
H25A C25 H25B 109.5 . . ?
H25A C25 H25C 109.5 . . ?
H25B C25 H25C 109.5 . . ?
Si2 C26 H26A 109.5 . . ?
Si2 C26 H26B 109.5 . . ?
Si2 C26 H26C 109.5 . . ?
H26A C26 H26B 109.5 . . ?
H26A C26 H26C 109.5 . . ?
H26B C26 H26C 109.5 . . ?
C9 C27 H27 119.9 . . ?
C9 C27 C29 120.2(3) . . ?
C29 C27 H27 119.9 . . ?
C20 C28 H28A 109.5 . . ?
C20 C28 H28B 109.5 . . ?
C20 C28 H28C 109.5 . . ?
H28A C28 H28B 109.5 . . ?
H28A C28 H28C 109.5 . . ?
H28B C28 H28C 109.5 . . ?
C14 C29 H29 119.4 . . ?
C27 C29 C14 121.1(3) . . ?
C27 C29 H29 119.4 . . ?
C10 C30 H30A 109.5 . . ?
C10 C30 H30B 109.5 . . ?
C10 C30 H30C 109.5 . . ?
H30A C30 H30B 109.5 . . ?
H30A C30 H30C 109.5 . . ?
H30B C30 H30C 109.5 . . ?
C20 C31 H31A 109.5 . . ?
C20 C31 H31B 109.5 . . ?
C20 C31 H31C 109.5 . . ?
H31A C31 H31B 109.5 . . ?
H31A C31 H31C 109.5 . . ?
H31B C31 H31C 109.5 . . ?
C10 C32 H32A 109.5 . . ?
C10 C32 H32B 109.5 . . ?
C10 C32 H32C 109.5 . . ?
H32A C32 H32B 109.5 . . ?
H32A C32 H32C 109.5 . . ?
H32B C32 H32C 109.5 . . ?
C16 C33 H33A 109.5 . . ?
C16 C33 H33B 109.5 . . ?
C16 C33 H33C 109.5 . . ?
H33A C33 H33B 109.5 . . ?
H33A C33 H33C 109.5 . . ?
H33B C33 H33C 109.5 . . ?
Si2 C1 H1A 109.5 . . ?
Si2 C1 H1B 109.5 . . ?
Si2 C1 H1C 109.5 . . ?
H1A C1 H1B 109.5 . . ?
H1A C1 H1C 109.5 . . ?
H1B C1 H1C 109.5 . . ?

loop_
_geom_bond_atom_site_label_1
_geom_bond_atom_site_label_2
_geom_bond_distance
_geom_bond_site_symmetry_2
_geom_bond_publ_flag
P1 Cl3 2.0882(12) . ?
P1 Cl4 2.1006(12) . ?
P1 N4 1.668(3) . ?
Si2 N4 1.797(3) . ?
Si2 C24 1.861(4) . ?
Si2 C26 1.862(4) . ?
Si2 C1 1.858(3) . ?
N1 C5 1.406(4) . ?
N1 C8 1.438(4) . ?
N1 B18 1.438(4) . ?
C2 C9 1.397(4) . ?
C2 C11 1.405(4) . ?
C2 C20 1.517(5) . ?
N3 C11 1.442(4) . ?
N3 C12 1.401(4) . ?
N3 B18 1.435(5) . ?
N4 B18 1.484(4) . ?
C5 H5 0.9500 . ?
C5 C12 1.336(4) . ?
C6 C8 1.406(4) . ?
C6 C15 1.519(5) . ?
C6 C19 1.396(4) . ?
C8 C13 1.407(4) . ?
C9 H9 0.9500 . ?
C9 C27 1.375(5) . ?
C10 H10 1.0000 . ?
C10 C13 1.526(5) . ?
C10 C30 1.528(5) . ?
C10 C32 1.521(5) . ?
C11 C14 1.399(4) . ?
C12 H12 0.9500 . ?
C13 C23 1.390(5) . ?
C14 C16 1.519(4) . ?
C14 C29 1.390(4) . ?
C15 H15 1.0000 . ?
C15 C21 1.542(5) . ?
C15 C22 1.542(5) . ?
C16 H16 1.0000 . ?
C16 C25 1.527(5) . ?
C16 C33 1.521(5) . ?
C17 H17 0.9500 . ?
C17 C19 1.374(5) . ?
C17 C23 1.379(5) . ?
C19 H19 0.9500 . ?
C20 H20 1.0000 . ?
C20 C28 1.539(5) . ?
C20 C31 1.531(5) . ?
C21 H21A 0.9800 . ?
C21 H21B 0.9800 . ?
C21 H21C 0.9800 . ?
C22 H22A 0.9800 . ?
C22 H22B 0.9800 . ?
C22 H22C 0.9800 . ?
C23 H23 0.9500 . ?
C24 H24A 0.9800 . ?
C24 H24B 0.9800 . ?
C24 H24C 0.9800 . ?
C25 H25A 0.9800 . ?
C25 H25B 0.9800 . ?
C25 H25C 0.9800 . ?
C26 H26A 0.9800 . ?
C26 H26B 0.9800 . ?
C26 H26C 0.9800 . ?
C27 H27 0.9500 . ?
C27 C29 1.382(5) . ?
C28 H28A 0.9800 . ?
C28 H28B 0.9800 . ?
C28 H28C 0.9800 . ?
C29 H29 0.9500 . ?
C30 H30A 0.9800 . ?
C30 H30B 0.9800 . ?
C30 H30C 0.9800 . ?
C31 H31A 0.9800 . ?
C31 H31B 0.9800 . ?
C31 H31C 0.9800 . ?
C32 H32A 0.9800 . ?
C32 H32B 0.9800 . ?
C32 H32C 0.9800 . ?
C33 H33A 0.9800 . ?
C33 H33B 0.9800 . ?
C33 H33C 0.9800 . ?
C1 H1A 0.9800 . ?
C1 H1B 0.9800 . ?
C1 H1C 0.9800 . ?

loop_
_geom_torsion_atom_site_label_1
_geom_torsion_atom_site_label_2
_geom_torsion_atom_site_label_3
_geom_torsion_atom_site_label_4
_geom_torsion
_geom_torsion_site_symmetry_1
_geom_torsion_site_symmetry_2
_geom_torsion_site_symmetry_3
_geom_torsion_site_symmetry_4
_geom_torsion_publ_flag
P1 N4 B18 N1 123.9(3) . . . . ?
P1 N4 B18 N3 -54.1(4) . . . . ?
Si2 N4 B18 N1 -54.2(4) . . . . ?
Si2 N4 B18 N3 127.7(3) . . . . ?
Cl3 P1 N4 Si2 35.6(2) . . . . ?
Cl3 P1 N4 B18 -142.40(19) . . . . ?
Cl4 P1 N4 Si2 -65.1(2) . . . . ?
Cl4 P1 N4 B18 116.9(2) . . . . ?
N1 C5 C12 N3 -0.1(4) . . . . ?
N1 C8 C13 C10 -5.3(4) . . . . ?
N1 C8 C13 C23 178.0(3) . . . . ?
C2 C9 C27 C29 0.9(5) . . . . ?
C2 C11 C14 C16 -177.9(3) . . . . ?
C2 C11 C14 C29 2.8(5) . . . . ?
N3 C11 C14 C16 3.0(4) . . . . ?
N3 C11 C14 C29 -176.3(3) . . . . ?
C5 N1 C8 C6 -71.7(4) . . . . ?
C5 N1 C8 C13 106.7(3) . . . . ?
C5 N1 B18 N3 0.1(3) . . . . ?
C5 N1 B18 N4 -178.3(3) . . . . ?
C6 C8 C13 C10 173.1(3) . . . . ?
C6 C8 C13 C23 -3.6(4) . . . . ?
C8 N1 C5 C12 -173.1(3) . . . . ?
C8 N1 B18 N3 172.3(3) . . . . ?
C8 N1 B18 N4 -6.1(5) . . . . ?
C8 C6 C15 C21 -135.8(3) . . . . ?
C8 C6 C15 C22 101.4(3) . . . . ?
C8 C6 C19 C17 -1.5(5) . . . . ?
C8 C13 C23 C17 1.0(5) . . . . ?
C9 C2 C11 N3 176.0(3) . . . . ?
C9 C2 C11 C14 -3.1(4) . . . . ?
C9 C2 C20 C28 53.0(4) . . . . ?
C9 C2 C20 C31 -70.5(4) . . . . ?
C9 C27 C29 C14 -1.2(5) . . . . ?
C10 C13 C23 C17 -175.7(3) . . . . ?
C11 C2 C9 C27 1.2(5) . . . . ?
C11 C2 C20 C28 -127.8(3) . . . . ?
C11 C2 C20 C31 108.7(4) . . . . ?
C11 N3 C12 C5 174.3(3) . . . . ?
C11 N3 B18 N1 -173.4(3) . . . . ?
C11 N3 B18 N4 5.0(5) . . . . ?
C11 C14 C16 C25 -80.1(4) . . . . ?
C11 C14 C16 C33 154.9(3) . . . . ?
C11 C14 C29 C27 -0.6(5) . . . . ?
C12 N3 C11 C2 -69.7(4) . . . . ?
C12 N3 C11 C14 109.5(3) . . . . ?
C12 N3 B18 N1 -0.1(3) . . . . ?
C12 N3 B18 N4 178.3(3) . . . . ?
C15 C6 C8 N1 5.8(4) . . . . ?
C15 C6 C8 C13 -172.6(3) . . . . ?
C15 C6 C19 C17 175.1(3) . . . . ?
C16 C14 C29 C27 -179.8(3) . . . . ?
B18 N1 C5 C12 0.0(3) . . . . ?
B18 N1 C8 C6 117.0(3) . . . . ?
B18 N1 C8 C13 -64.6(4) . . . . ?
B18 N3 C11 C2 102.9(4) . . . . ?
B18 N3 C11 C14 -78.0(4) . . . . ?
B18 N3 C12 C5 0.1(4) . . . . ?
C19 C6 C8 N1 -177.7(3) . . . . ?
C19 C6 C8 C13 3.9(4) . . . . ?
C19 C6 C15 C21 47.8(4) . . . . ?
C19 C6 C15 C22 -75.0(4) . . . . ?
C19 C17 C23 C13 1.3(5) . . . . ?
C20 C2 C9 C27 -179.5(3) . . . . ?
C20 C2 C11 N3 -3.3(4) . . . . ?
C20 C2 C11 C14 177.7(3) . . . . ?
C23 C17 C19 C6 -1.0(5) . . . . ?
C24 Si2 N4 P1 152.5(2) . . . . ?
C24 Si2 N4 B18 -29.8(3) . . . . ?
C26 Si2 N4 P1 -87.2(2) . . . . ?
C26 Si2 N4 B18 90.5(3) . . . . ?
C29 C14 C16 C25 99.1(4) . . . . ?
C29 C14 C16 C33 -25.8(4) . . . . ?
C30 C10 C13 C8 -79.2(4) . . . . ?
C30 C10 C13 C23 97.4(4) . . . . ?
C32 C10 C13 C8 155.7(3) . . . . ?
C32 C10 C13 C23 -27.7(4) . . . . ?
C1 Si2 N4 P1 34.9(3) . . . . ?
C1 Si2 N4 B18 -147.4(3) . . . . ?
